data_7110084
loop_
_publ_author_name
'Min Jun Kim'
'Ye Rin Choi'
'Hae-Geun Jeon'
'Philjae Kang'
'Moon-Gun Choi'
'Kyu-Sung Jeong'

_publ_section_title
;
 A helically twisted imine macrocycle that allows for determining the
 absolute configuration of appha-amino carboxylates
;
_journal_name_full Chem.Commun.
_journal_page_first 11412
_journal_paper_doi 10.1039/c3cc46754f
_journal_volume 49
_journal_year 2013
_chemical_absolute_configuration rm
_chemical_formula_moiety 'C84 H80 N6 O4, C16 H36 N, C2 H3 O2'
_chemical_formula_sum 'C102 H119 N7 O6'
_chemical_formula_weight 1539.03
_chemical_name_systematic
;
 ?
;
_space_group_crystal_system orthorhombic
_space_group_IT_number 19
_space_group_name_Hall 'P 2ac 2ab'
_space_group_name_H-M_alt 'P 21 21 21'
_symmetry_space_group_name_Hall 'P 2ac 2ab'
_symmetry_space_group_name_H-M 'P 21 21 21'
_atom_sites_solution_hydrogens geom
_atom_sites_solution_primary direct
_audit_creation_date 2013-10-10
_audit_creation_method
;
  Olex2 1.2
  (compiled Apr 23 2013 17:59:47, GUI svn.r4466)
;
_cell_angle_alpha 90
_cell_angle_beta 90
_cell_angle_gamma 90
_cell_formula_units_Z 4
_cell_length_a 16.0521(4)
_cell_length_b 16.1874(4)
_cell_length_c 38.9167(10)
_cell_measurement_reflns_used 9718
_cell_measurement_temperature 140.0
_cell_measurement_theta_max 75.60
_cell_measurement_theta_min 2.27
_cell_volume 10112.2(4)
_computing_molecular_graphics
;
O. V. Dolomanov, L. J. Bourhis, R. J. Gildea, J. A. K. Howard and H. Puschmann,
OLEX2: a complete structure solution, refinement and analysis program.
J. Appl. Cryst. (2009). 42, 339-341.
;
_computing_publication_material
;
O. V. Dolomanov, L. J. Bourhis, R. J. Gildea, J. A. K. Howard and H. Puschmann,
OLEX2: a complete structure solution, refinement and analysis program.
J. Appl. Cryst. (2009). 42, 339-341.
;
_computing_structure_refinement
;
XL, G.M. Sheldrick, Acta Cryst.
(2008). A64, 112-122
;
_computing_structure_solution
;
XS, G.M. Sheldrick, Acta Cryst.
(2008). A64, 112-122
;
_diffrn_ambient_temperature 140.0
_diffrn_measured_fraction_theta_full 1.000
_diffrn_measured_fraction_theta_max 0.971
_diffrn_measurement_device_type 'Bruker APEX-II CCD'
_diffrn_measurement_method '\f and \w scans'
_diffrn_radiation_type CuK\a
_diffrn_radiation_wavelength 1.54178
_diffrn_reflns_av_R_equivalents 0.1129
_diffrn_reflns_av_unetI/netI 0.0469
_diffrn_reflns_Laue_measured_fraction_full 1.000
_diffrn_reflns_Laue_measured_fraction_max 0.971
_diffrn_reflns_limit_h_max 20
_diffrn_reflns_limit_h_min -20
_diffrn_reflns_limit_k_max 20
_diffrn_reflns_limit_k_min -18
_diffrn_reflns_limit_l_max 49
_diffrn_reflns_limit_l_min -47
_diffrn_reflns_number 321916
_diffrn_reflns_point_group_measured_fraction_full 1.000
_diffrn_reflns_point_group_measured_fraction_max 0.955
_diffrn_reflns_theta_full 67.500
_diffrn_reflns_theta_max 80.00
_diffrn_reflns_theta_min 2.27
_diffrn_standards_number 0
_exptl_absorpt_coefficient_mu 0.486
_exptl_absorpt_correction_T_max 0.7543
_exptl_absorpt_correction_T_min 0.6786
_exptl_absorpt_correction_type multi-scan
_exptl_absorpt_process_details
;
SADABS-2012/1 (Bruker,2012) was used for absorption correction.
wR2(int) was 0.1038 before and 0.0790 after correction.
The Ratio of minimum to maximum transmission is 0.8996.
The \l/2 correction factor is 0.0015.
;
_exptl_crystal_colour 'clear light yellow'
_exptl_crystal_colour_lustre clear
_exptl_crystal_colour_modifier light
_exptl_crystal_colour_primary yellow
_exptl_crystal_density_diffrn 1.011
_exptl_crystal_description block
_exptl_crystal_F_000 3312
_exptl_crystal_size_max 0.1
_exptl_crystal_size_mid 0.1
_exptl_crystal_size_min 0.07
_refine_diff_density_max 1.428
_refine_diff_density_min -0.283
_refine_diff_density_rms 0.046
_refine_ls_abs_structure_details
;
 Flack x determined using 5211 quotients [(I+)-(I-)]/[(I+)+(I-)]
 (Parsons and Flack (2004), Acta Cryst. A60, s61).
;
_refine_ls_abs_structure_Flack 0.12(8)
_refine_ls_extinction_method none
_refine_ls_goodness_of_fit_ref 1.075
_refine_ls_hydrogen_treatment constr
_refine_ls_matrix_type full
_refine_ls_number_parameters 1057
_refine_ls_number_reflns 21096
_refine_ls_number_restraints 0
_refine_ls_restrained_S_all 1.075
_refine_ls_R_factor_all 0.0978
_refine_ls_R_factor_gt 0.0674
_refine_ls_shift/su_max 0.000
_refine_ls_shift/su_mean 0.000
_refine_ls_structure_factor_coef Fsqd
_refine_ls_weighting_details 'w=1/[\s^2^(Fo^2^)+(0.1121P)^2^] where P=(Fo^2^+2Fc^2^)/3'
_refine_ls_weighting_scheme calc
_refine_ls_wR_factor_gt 0.1790
_refine_ls_wR_factor_ref 0.1956
_reflns_Friedel_coverage 0.811
_reflns_Friedel_fraction_full 1.000
_reflns_Friedel_fraction_max 0.935
_reflns_number_gt 14154
_reflns_number_total 21096
_reflns_threshold_expression 'I > 2\s(I)'
_cod_data_source_file c3cc46754f.txt
_cod_data_source_block cu_moon115_0m
_cod_database_code 7110084
_olex2_refinement_description
;
1. Others
 Fixed Uiso: H6(0.047) H3(0.045) H43(0.055) H54(0.046) H26(0.057) H57(0.048)
 H46(0.051) H38(0.055) H34(0.047) H14(0.052) H23(0.054) H20(0.053) H18(0.053)
 H88(0.058) H47(0.049) H29(0.054) H60A(0.084) H60B(0.084) H60C(0.084)
 H40(0.056) H58(0.047) H35(0.05) H87(0.058) H11(0.055) H62A(0.065) H62B(0.065)
 H62C(0.065) H9(0.057) H49A(0.102) H49B(0.102) H49C(0.102) H90A(0.087)
 H90B(0.087) H15(0.052) H10A(0.071) H10B(0.071) H92A(0.076) H92B(0.076)
 H89A(0.07) H89B(0.07) H10C(0.062) H10D(0.062) H31(0.051) H91A(0.085)
 H91B(0.085) H11A(0.075) H11B(0.075) H11C(0.061) H11D(0.061) H80A(0.109)
 H80B(0.109) H80C(0.109) H10E(0.058) H10F(0.058) H82A(0.114) H82B(0.114)
 H82C(0.114) H81A(0.102) H81B(0.102) H81C(0.102) H11E(0.076) H11F(0.076)
 H10G(0.136) H10H(0.136) H10I(0.136) H11G(0.111) H11H(0.111) H11I(0.111)
 H84A(0.126) H84B(0.126) H84C(0.126) H10J(0.071) H10K(0.071) H51A(0.115)
 H51B(0.115) H51C(0.115) H10L(0.087) H10M(0.087) H11J(0.115) H11K(0.115)
 H78A(0.122) H78B(0.122) H78C(0.122) H77A(0.128) H77B(0.128) H77C(0.128)
 H10N(0.08) H10O(0.08) H72A(0.163) H72B(0.163) H72C(0.163) H86A(0.133)
 H86B(0.133) H86C(0.133) H10P(0.083) H10Q(0.083) H10R(0.08) H10S(0.08)
 H10T(0.176) H10U(0.176) H10V(0.176) H85A(0.131) H85B(0.131) H85C(0.131)
 H11L(0.21) H11M(0.21) H11N(0.21) H74A(0.35) H74B(0.35) H74C(0.35) H76A(0.153)
 H76B(0.153) H76C(0.153) H95A(0.118) H95B(0.118) H95C(0.118) H73A(0.273)
 H73B(0.273) H73C(0.273)
 Fixed X: H6(-0.8642) H3(-0.8959) H43(-0.7644) H54(-0.7484) H26(-0.6629) H57(-
 0.6717) H46(-0.8534) H38(-0.4641) H34(-0.4941) H14(-0.9958) H23(-0.6254) H20(-
 0.9773) H18(-1.0384) H88(-0.6638) H47(-0.8578) H29(-0.6872) H60A(-0.8467)
 H60B(-0.7577) H60C(-0.8328) H40(-0.5492) H58(-0.6483) H35(-0.4647) H87(-
 0.8448) H11(-0.9556) H62A(-0.7434) H62B(-0.7463) H62C(-0.6605) H9(-0.8441)
 H49A(-0.7683) H49B(-0.696) H49C(-0.6773) H90A(-0.7123) H90B(-0.6614) H15(-
 1.0187) H10A(-0.8707) H10B(-0.8236) H92A(-0.8431) H92B(-0.7435) H89A(-0.664)
 H89B(-0.7637) H10C(-0.7068) H10D(-0.7682) H31(-0.553) H91A(-0.7871) H91B(-
 0.8399) H11A(-0.5816) H11B(-0.5393) H11C(-0.6313) H11D(-0.6975) H80A(-0.5835)
 H80B(-0.5044) H80C(-0.5284) H10E(-0.8756) H10F(-0.8248) H82A(-0.4286) H82B(-
 0.4498) H82C(-0.5235) H81A(-0.3862) H81B(-0.3595) H81C(-0.3488) H11E(-0.6689)
 H11F(-0.7142) H10G(-0.9523) H10H(-0.9645) H10I(-1.0394) H11G(-0.6063) H11H(-
 0.6005) H11I(-0.5176) H84A(-0.6102) H84B(-0.5738) H84C(-0.5207) H10J(-0.7246)
 H10K(-0.7787) H51A(-0.8919) H51B(-0.8053) H51C(-0.8471) H10L(-0.761) H10M(-
 0.8349) H11J(-0.609) H11K(-0.6841) H78A(-0.9012) H78B(-0.8805) H78C(-0.8132)
 H77A(-0.799) H77B(-0.8662) H77C(-0.8771) H10N(-0.9426) H10O(-0.9898) H72A(-
 1.1207) H72B(-1.1569) H72C(-1.1787) H86A(-0.7305) H86B(-0.7009) H86C(-0.7391)
 H10P(-0.6204) H10Q(-0.6153) H10R(-0.8304) H10S(-0.8828) H10T(-0.9313) H10U(-
 0.8768) H10V(-0.852) H85A(-0.5074) H85B(-0.5664) H85C(-0.5873) H11L(-0.7569)
 H11M(-0.7511) H11N(-0.6864) H74A(-1.1208) H74B(-1.106) H74C(-1.0304) H76A(-
 1.0218) H76B(-1.006) H76C(-1.0321) H95A(-0.6372) H95B(-0.6484) H95C(-0.7077)
 H73A(-0.9603) H73B(-1.0376) H73C(-0.9804)
 Fixed Y: H6(-0.9103) H3(-0.9059) H43(-1.226) H54(-0.7917) H26(-1.1761) H57(-
 0.9147) H46(-1.1128) H38(-1.3675) H34(-1.4487) H14(-0.6177) H23(-1.1485) H20(-
 0.8364) H18(-0.6498) H88(-1.0119) H47(-1.0277) H29(-1.2768) H60A(-0.6967)
 H60B(-0.6527) H60C(-0.6075) H40(-1.1655) H58(-0.987) H35(-1.4259) H87(-1.0087)
 H11(-0.6625) H62A(-0.8618) H62B(-0.7738) H62C(-0.8072) H9(-0.8548) H49A(-
 1.3685) H49B(-1.4182) H49C(-1.329) H90A(-0.9521) H90B(-1.0202) H15(-0.6126)
 H10A(-1.4062) H10B(-1.4372) H92A(-1.1281) H92B(-1.1315) H89A(-0.8941) H89B(-
 0.8932) H10C(-1.4431) H10D(-1.3943) H31(-1.4384) H91A(-1.0791) H91B(-1.0079)
 H11A(-1.4741) H11B(-1.5468) H11C(-1.4839) H11D(-1.435) H80A(-1.3004) H80B(-
 1.3019) H80C(-1.2189) H10E(-1.5455) H10F(-1.5739) H82A(-1.4188) H82B(-1.4192)
 H82C(-1.422) H81A(-1.2116) H81B(-1.2967) H81C(-1.2852) H11E(-1.6071) H11F(-
 1.5446) H10G(-1.3955) H10H(-1.345) H10I(-1.3993) H11G(-1.5574) H11H(-1.6395)
 H11I(-1.5899) H84A(-1.5368) H84B(-1.5387) H84C(-1.4976) H10J(-1.6396) H10K(-
 1.6159) H51A(-1.2126) H51B(-1.1934) H51C(-1.2827) H10L(-1.3998) H10M(-1.3431)
 H11J(-1.6026) H11K(-1.54) H78A(-0.8063) H78B(-0.7212) H78C(-0.7622) H77A(-
 0.6386) H77B(-0.5929) H77C(-0.593) H10N(-1.5177) H10O(-1.484) H72A(-0.7979)
 H72B(-0.7163) H72C(-0.7363) H86A(-1.3814) H86B(-1.4669) H86C(-1.4655) H10P(-
 1.6519) H10Q(-1.5535) H10R(-1.515) H10S(-1.4453) H10T(-1.4383) H10U(-1.3837)
 H10V(-1.4779) H85A(-1.3733) H85B(-1.4081) H85C(-1.3215) H11L(-1.6764) H11M(-
 1.6227) H11N(-1.6962) H74A(-0.6054) H74B(-0.5774) H74C(-0.5758) H76A(-0.652)
 H76B(-0.6562) H76C(-0.7378) H95A(-0.9468) H95B(-1.0146) H95C(-0.9351) H73A(-
 0.6457) H73B(-0.6667) H73C(-0.7396)
 Fixed Z: H6(0.0451) H3(-0.0263) H43(-0.152) H54(-0.1519) H26(0.0361) H57(-
 0.0479) H46(-0.048) H38(-0.1006) H34(0.0269) H14(0.0517) H23(-0.0317) H20(-
 0.142) H18(-0.0779) H88(-0.2171) H47(-0.1632) H29(0.1526) H60A(-0.1413) H60B(-
 0.144) H60C(-0.1246) H40(-0.1511) H58(-0.1636) H35(-0.0313) H87(-0.2178)
 H11(0.1184) H62A(-0.0082) H62B(0.0106) H62C(-0.0051) H9(0.1669) H49A(-0.1455)
 H49B(-0.1262) H49C(-0.1422) H90A(-0.3059) H90B(-0.2845) H15(-0.0074) H10A(-
 0.0378) H10B(-0.0717) H92A(-0.2518) H92B(-0.2511) H89A(-0.2529) H89B(-0.254)
 H10C(0.0232) H10D(-0.0019) H31(0.0967) H91A(-0.3048) H91B(-0.2863) H11A(-
 0.0937) H11B(-0.0718) H11C(-0.0269) H11D(-0.0498) H80A(-0.1926) H80B(-0.2177)
 H80C(-0.1976) H10E(-0.0178) H10F(-0.051) H82A(-0.1487) H82B(-0.1889) H82C(-
 0.1612) H81A(-0.1745) H81B(-0.1923) H81C(-0.1517) H11E(-0.0609) H11F(-0.0867)
 H10G(-0.114) H10H(-0.079) H10I(-0.094) H11G(-0.139) H11H(-0.1162) H11I(-
 0.1259) H84A(0.1371) H84B(0.1753) H84C(0.145) H10J(-0.0178) H10K(0.0151) H51A(-
 0.0184) H51B(0.0003) H51C(0.004) H10L(0.0744) H10M(0.0601) H11J(0.0719)
 H11K(0.0664) H78A(0.2148) H78B(0.2338) H78C(0.2087) H77A(0.1776) H77B(0.2013)
 H77C(0.1604) H10N(-0.0866) H10O(-0.0532) H72A(-0.1597) H72B(-0.1775) H72C(-
 0.1382) H86A(0.1809) H86B(0.1975) H86C(0.1596) H10P(0.0179) H10Q(0.0165)
 H10R(0.0439) H10S(0.0244) H10T(0.0879) H10U(0.1138) H10V(0.1067) H85A(0.1803)
 H85B(0.2102) H85C(0.1923) H11L(0.0606) H11M(0.095) H11N(0.0885) H74A(-0.1161)
 H74B(-0.1551) H74C(-0.1283) H76A(0.1702) H76B(0.2108) H76C(0.1902) H95A(0.025)
 H95B(0.0546) H95C(0.0537) H73A(-0.1704) H73B(-0.1948) H73C(-0.1802)
;
_shelx_space_group_comment
;
The symmetry employed for this shelxl refinement is uniquely defined
by the following loop, which should always be used as a source of
symmetry information in preference to the above space-group names.
They are only intended as comments.
;
_shelxl_version_number 2013-3

loop_
_space_group_symop_operation_xyz
'x, y, z'
'-x+1/2, -y, z+1/2'
'x+1/2, -y+1/2, -z'
'-x, y+1/2, -z+1/2'

loop_
_atom_site_label
_atom_site_type_symbol
_atom_site_fract_x
_atom_site_fract_y
_atom_site_fract_z
_atom_site_U_iso_or_equiv
_atom_site_adp_type
_atom_site_occupancy
_atom_site_site_symmetry_order
_atom_site_calc_flag
_atom_site_refinement_flags_posn
_atom_site_refinement_flags_adp
O59 O -0.78184(19) -0.69932(19) -0.09758(8) 0.0471(7) Uani 1 1 d . .
C55 C -0.7461(2) -0.7757(3) -0.10053(11) 0.0384(9) Uani 1 1 d . .
O61 O -0.74030(19) -0.76639(19) -0.04046(7) 0.0436(7) Uani 1 1 d . .
C56 C -0.7222(2) -0.8130(3) -0.06937(11) 0.0381(9) Uani 1 1 d . .
N6 N -0.8833(2) -0.8623(2) 0.05214(9) 0.0391(8) Uani 1 1 d . .
H6 H -0.8642 -0.9103 0.0451 0.047 Uiso 1 1 calc R U
N3 N -0.9188(2) -0.8570(2) -0.02926(9) 0.0375(8) Uani 1 1 d . .
H3 H -0.8959 -0.9059 -0.0263 0.045 Uiso 1 1 calc R U
O48 O -0.7424(2) -1.3259(2) -0.09929(9) 0.0572(9) Uani 1 1 d . .
C70 C -0.6376(3) -1.0124(3) -0.09894(11) 0.0421(10) Uani 1 1 d . .
C52 C -0.6729(2) -0.9316(3) -0.10014(11) 0.0386(9) Uani 1 1 d . .
C43 C -0.7831(3) -1.2031(3) -0.13092(13) 0.0459(10) Uani 1 1 d . .
H43 H -0.7644 -1.2260 -0.1520 0.055 Uiso 1 1 calc R U
C53 C -0.6964(2) -0.8957(3) -0.13142(10) 0.0371(9) Uani 1 1 d . .
N94 N -0.7268(2) -0.9235(2) -0.19026(9) 0.0436(8) Uani 1 1 d . .
C45 C -0.8028(3) -1.2142(3) -0.06994(12) 0.0447(10) Uani 1 1 d . .
C1 C -0.9436(2) -0.8601(2) -0.09266(11) 0.0380(9) Uani 1 1 d . .
C54 C -0.7327(3) -0.8171(3) -0.13082(11) 0.0386(9) Uani 1 1 d . .
H54 H -0.7484 -0.7917 -0.1519 0.046 Uiso 1 1 calc R U
C44 C -0.7753(3) -1.2481(3) -0.10141(13) 0.0464(10) Uani 1 1 d . .
C69 C -0.6115(3) -1.0823(3) -0.09954(11) 0.0430(10) Uani 1 1 d . .
C12 C -0.9208(3) -0.7557(3) 0.08695(11) 0.0415(10) Uani 1 1 d . .
C8 C -0.8557(3) -0.8734(3) 0.11506(11) 0.0416(10) Uani 1 1 d . .
C41 C -0.8452(2) -1.0904(3) -0.09969(12) 0.0408(9) Uani 1 1 d . .
O50 O -0.7942(2) -1.2630(2) -0.04112(9) 0.0548(8) Uani 1 1 d . .
C42 C -0.8180(3) -1.1238(3) -0.13066(12) 0.0411(10) Uani 1 1 d . .
C63 C -0.9076(2) -0.9402(3) -0.09674(11) 0.0384(9) Uani 1 1 d . .
N26 N -0.6377(2) -1.2231(2) 0.04073(10) 0.0473(9) Uani 1 1 d . .
H26 H -0.6629 -1.1761 0.0361 0.057 Uiso 1 1 calc R U
C21 C -0.5762(3) -1.1628(3) -0.10038(11) 0.0425(10) Uani 1 1 d . .
C64 C -0.8785(2) -1.0083(3) -0.09781(11) 0.0407(9) Uani 1 1 d . .
N93 N -0.7843(3) -1.0955(2) -0.18959(10) 0.0484(9) Uani 1 1 d . .
C37 C -0.5263(3) -1.2864(3) -0.07052(11) 0.0438(10) Uani 1 1 d . .
C2 C -0.9455(2) -0.8256(3) -0.05989(11) 0.0390(9) Uani 1 1 d . .
C57 C -0.6868(2) -0.8897(3) -0.06905(11) 0.0398(9) Uani 1 1 d . .
H57 H -0.6717 -0.9147 -0.0479 0.048 Uiso 1 1 calc R U
C17 C -0.9803(2) -0.7459(2) -0.05444(12) 0.0386(9) Uani 1 1 d . .
C46 C -0.8362(3) -1.1361(3) -0.06927(12) 0.0425(10) Uani 1 1 d . .
H46 H -0.8534 -1.1128 -0.0480 0.051 Uiso 1 1 calc R U
C27 C -0.6362(3) -1.2631(3) 0.07235(11) 0.0437(10) Uani 1 1 d . .
C38 C -0.4939(3) -1.3169(3) -0.10072(12) 0.0462(10) Uani 1 1 d . .
H38 H -0.4641 -1.3675 -0.1006 0.055 Uiso 1 1 calc R U
C34 C -0.5147(2) -1.4007(3) 0.01568(11) 0.0396(9) Uani 1 1 d . .
H34 H -0.4941 -1.4487 0.0269 0.047 Uiso 1 1 calc R U
C14 C -0.9803(3) -0.6629(3) 0.03756(12) 0.0435(10) Uani 1 1 d . .
H14 H -0.9958 -0.6177 0.0517 0.052 Uiso 1 1 calc R U
C7 C -0.8840(3) -0.8335(3) 0.08530(11) 0.0406(9) Uani 1 1 d . .
N23 N -0.5977(2) -1.1930(2) -0.03796(9) 0.0451(9) Uani 1 1 d . .
H23 H -0.6254 -1.1485 -0.0317 0.054 Uiso 1 1 calc R U
C22 C -0.5692(3) -1.2093(3) -0.07030(11) 0.0428(10) Uani 1 1 d . .
C65 C -0.8190(3) -0.9522(3) 0.11393(12) 0.0450(10) Uani 1 1 d . .
C10 C -0.9010(3) -0.7519(3) 0.14837(12) 0.0513(12) Uani 1 1 d . .
C5 C -0.9186(2) -0.8012(3) 0.03184(11) 0.0385(9) Uani 1 1 d . .
C20 C -0.9788(3) -0.8140(3) -0.11947(12) 0.0438(10) Uani 1 1 d . .
H20 H -0.9773 -0.8364 -0.1420 0.053 Uiso 1 1 calc R U
C66 C -0.7877(3) -1.0202(3) 0.11118(12) 0.0495(11) Uani 1 1 d . .
C16 C -0.9717(2) -0.7287(3) -0.01838(11) 0.0402(9) Uani 1 1 d . .
N99 N -0.7525(2) -1.5151(2) -0.01557(11) 0.0495(9) Uani 1 1 d . .
C39 C -0.5048(3) -1.2733(3) -0.13199(11) 0.0439(10) Uani 1 1 d . .
C18 C -1.0151(3) -0.7029(3) -0.08177(12) 0.0439(10) Uani 1 1 d . .
H18 H -1.0384 -0.6498 -0.0779 0.053 Uiso 1 1 calc R U
C88 C -0.7169(3) -0.9802(3) -0.21962(11) 0.0485(11) Uani 1 1 d . .
H88 H -0.6638 -1.0119 -0.2171 0.058 Uiso 1 1 calc R U
C28 C -0.6740(3) -1.2382(3) 0.10319(12) 0.0479(11) Uani 1 1 d . .
C47 C -0.8235(3) -1.0755(3) -0.16272(11) 0.0411(9) Uani 1 1 d . .
H47 H -0.8578 -1.0277 -0.1632 0.049 Uiso 1 1 calc R U
C36 C -0.5301(3) -1.3178(3) -0.03503(11) 0.0396(9) Uani 1 1 d . .
C29 C -0.6642(3) -1.2925(3) 0.13103(12) 0.0453(10) Uani 1 1 d . .
H29 H -0.6872 -1.2768 0.1526 0.054 Uiso 1 1 calc R U
C60 C -0.8068(3) -0.6610(3) -0.12944(13) 0.0563(12) Uani 1 1 d . .
H60A H -0.8467 -0.6967 -0.1413 0.084 Uiso 1 1 calc R U
H60B H -0.7577 -0.6527 -0.1440 0.084 Uiso 1 1 calc R U
H60C H -0.8328 -0.6075 -0.1246 0.084 Uiso 1 1 calc R U
C24 C -0.5760(3) -1.2578(3) -0.01674(11) 0.0440(10) Uani 1 1 d . .
C4 C -0.9336(2) -0.7991(3) -0.00360(11) 0.0390(9) Uani 1 1 d . .
C32 C -0.5917(3) -1.3372(3) 0.06949(11) 0.0410(9) Uani 1 1 d . .
C83 C -0.6185(3) -1.4222(3) 0.16146(12) 0.0510(11) Uani 1 1 d . .
C13 C -0.9430(2) -0.7335(3) 0.05195(12) 0.0418(10) Uani 1 1 d . .
C40 C -0.5441(3) -1.1965(3) -0.13047(11) 0.0469(11) Uani 1 1 d . .
H40 H -0.5492 -1.1655 -0.1511 0.056 Uiso 1 1 calc R U
C19 C -1.0165(3) -0.7359(3) -0.11467(12) 0.0483(11) Uani 1 1 d . .
C58 C -0.6861(3) -0.9419(3) -0.16308(10) 0.0395(9) Uani 1 1 d . .
H58 H -0.6483 -0.9870 -0.1636 0.047 Uiso 1 1 calc R U
C35 C -0.4979(2) -1.3877(3) -0.01881(11) 0.0415(10) Uani 1 1 d . .
H35 H -0.4647 -1.4259 -0.0313 0.050 Uiso 1 1 calc R U
C25 C -0.5919(3) -1.2709(3) 0.01767(12) 0.0442(10) Uani 1 1 d . .
C67 C -0.7491(3) -1.0961(3) 0.10816(11) 0.0482(11) Uani 1 1 d . .
C87 C -0.7916(3) -1.0406(3) -0.21933(12) 0.0486(11) Uani 1 1 d . .
H87 H -0.8448 -1.0087 -0.2178 0.058 Uiso 1 1 calc R U
C11 C -0.9298(3) -0.7153(3) 0.11773(12) 0.0456(10) Uani 1 1 d . .
H11 H -0.9556 -0.6625 0.1184 0.055 Uiso 1 1 calc R U
C62 C -0.7211(3) -0.8054(3) -0.00824(11) 0.0435(10) Uani 1 1 d . .
H62A H -0.7434 -0.8618 -0.0082 0.065 Uiso 1 1 calc R U
H62B H -0.7463 -0.7738 0.0106 0.065 Uiso 1 1 calc R U
H62C H -0.6605 -0.8072 -0.0051 0.065 Uiso 1 1 calc R U
C33 C -0.5622(2) -1.3427(3) 0.03402(11) 0.0402(9) Uani 1 1 d . .
C30 C -0.6228(3) -1.3683(3) 0.12903(12) 0.0445(10) Uani 1 1 d . .
C9 C -0.8642(3) -0.8299(3) 0.14644(12) 0.0474(11) Uani 1 1 d . .
H9 H -0.8441 -0.8548 0.1669 0.057 Uiso 1 1 calc R U
C49 C -0.7192(4) -1.3633(3) -0.13069(15) 0.0679(15) Uani 1 1 d . .
H49A H -0.7683 -1.3685 -0.1455 0.102 Uiso 1 1 calc R U
H49B H -0.6960 -1.4182 -0.1262 0.102 Uiso 1 1 calc R U
H49C H -0.6773 -1.3290 -0.1422 0.102 Uiso 1 1 calc R U
C79 C -0.4714(3) -1.3055(3) -0.16608(12) 0.0495(11) Uani 1 1 d . .
C90 C -0.7126(4) -0.9861(4) -0.28474(13) 0.0725(17) Uani 1 1 d . .
H90A H -0.7123 -0.9521 -0.3059 0.087 Uiso 1 1 calc R U
H90B H -0.6614 -1.0202 -0.2845 0.087 Uiso 1 1 calc R U
C68 C -0.7153(3) -1.1622(3) 0.10603(12) 0.0516(11) Uani 1 1 d . .
C15 C -0.9941(2) -0.6602(3) 0.00267(12) 0.0433(10) Uani 1 1 d . .
H15 H -1.0187 -0.6126 -0.0074 0.052 Uiso 1 1 calc R U
C101 C -0.8648(3) -1.4531(3) -0.05393(15) 0.0594(13) Uani 1 1 d . .
H10A H -0.8707 -1.4062 -0.0378 0.071 Uiso 1 1 calc R U
H10B H -0.8236 -1.4372 -0.0717 0.071 Uiso 1 1 calc R U
C92 C -0.7921(4) -1.0938(4) -0.25163(13) 0.0635(14) Uani 1 1 d . .
H92A H -0.8431 -1.1281 -0.2518 0.076 Uiso 1 1 calc R U
H92B H -0.7435 -1.1315 -0.2511 0.076 Uiso 1 1 calc R U
C89 C -0.7142(4) -0.9295(3) -0.25293(11) 0.0584(13) Uani 1 1 d . .
H89A H -0.6640 -0.8941 -0.2529 0.070 Uiso 1 1 calc R U
H89B H -0.7637 -0.8932 -0.2540 0.070 Uiso 1 1 calc R U
C104 C -0.7601(3) -1.4471(3) 0.01046(13) 0.0520(12) Uani 1 1 d . .
H10C H -0.7068 -1.4431 0.0232 0.062 Uiso 1 1 calc R U
H10D H -0.7682 -1.3943 -0.0019 0.062 Uiso 1 1 calc R U
C31 C -0.5845(3) -1.3888(3) 0.09827(11) 0.0422(9) Uani 1 1 d . .
H31 H -0.5530 -1.4384 0.0967 0.051 Uiso 1 1 calc R U
C91 C -0.7889(4) -1.0420(4) -0.28460(13) 0.0705(16) Uani 1 1 d . .
H91A H -0.7871 -1.0791 -0.3048 0.085 Uiso 1 1 calc R U
H91B H -0.8399 -1.0079 -0.2863 0.085 Uiso 1 1 calc R U
C114 C -0.5855(3) -1.5335(4) -0.08772(15) 0.0623(14) Uani 1 1 d . .
H11A H -0.5816 -1.4741 -0.0937 0.075 Uiso 1 1 calc R U
H11B H -0.5393 -1.5468 -0.0718 0.075 Uiso 1 1 calc R U
C112 C -0.6837(3) -1.4898(3) -0.04010(13) 0.0506(11) Uani 1 1 d . .
H11C H -0.6313 -1.4839 -0.0269 0.061 Uiso 1 1 calc R U
H11D H -0.6975 -1.4350 -0.0498 0.061 Uiso 1 1 calc R U
C80 C -0.5269(4) -1.2793(4) -0.19622(13) 0.0729(17) Uani 1 1 d . .
H80A H -0.5835 -1.3004 -0.1926 0.109 Uiso 1 1 calc R U
H80B H -0.5044 -1.3019 -0.2177 0.109 Uiso 1 1 calc R U
H80C H -0.5284 -1.2189 -0.1976 0.109 Uiso 1 1 calc R U
C100 C -0.8325(3) -1.5281(3) -0.03447(13) 0.0480(11) Uani 1 1 d . .
H10E H -0.8756 -1.5455 -0.0178 0.058 Uiso 1 1 calc R U
H10F H -0.8248 -1.5739 -0.0510 0.058 Uiso 1 1 calc R U
C75 C -0.9090(4) -0.7055(4) 0.18265(13) 0.0618(14) Uani 1 1 d . .
C82 C -0.4680(4) -1.3999(4) -0.16624(15) 0.0757(17) Uani 1 1 d . .
H82A H -0.4286 -1.4188 -0.1487 0.114 Uiso 1 1 calc R U
H82B H -0.4498 -1.4192 -0.1889 0.114 Uiso 1 1 calc R U
H82C H -0.5235 -1.4220 -0.1612 0.114 Uiso 1 1 calc R U
C81 C -0.3836(3) -1.2717(4) -0.17167(14) 0.0680(16) Uani 1 1 d . .
H81A H -0.3862 -1.2116 -0.1745 0.102 Uiso 1 1 calc R U
H81B H -0.3595 -1.2967 -0.1923 0.102 Uiso 1 1 calc R U
H81C H -0.3488 -1.2852 -0.1517 0.102 Uiso 1 1 calc R U
C113 C -0.6684(3) -1.5498(4) -0.06979(15) 0.0635(14) Uani 1 1 d . .
H11E H -0.6689 -1.6071 -0.0609 0.076 Uiso 1 1 calc R U
H11F H -0.7142 -1.5446 -0.0867 0.076 Uiso 1 1 calc R U
C103 C -0.9788(4) -1.3959(4) -0.0913(2) 0.091(2) Uani 1 1 d . .
H10G H -0.9523 -1.3955 -0.1140 0.136 Uiso 1 1 calc R U
H10H H -0.9645 -1.3450 -0.0790 0.136 Uiso 1 1 calc R U
H10I H -1.0394 -1.3993 -0.0940 0.136 Uiso 1 1 calc R U
C71 C -1.0595(3) -0.6923(3) -0.14464(14) 0.0573(13) Uani 1 1 d . .
C115 C -0.5767(4) -1.5846(4) -0.12005(16) 0.0740(17) Uani 1 1 d . .
H11G H -0.6063 -1.5574 -0.1390 0.111 Uiso 1 1 calc R U
H11H H -0.6005 -1.6395 -0.1162 0.111 Uiso 1 1 calc R U
H11I H -0.5176 -1.5899 -0.1259 0.111 Uiso 1 1 calc R U
C84 C -0.5770(5) -1.5066(4) 0.15403(15) 0.084(2) Uani 1 1 d . .
H84A H -0.6102 -1.5368 0.1371 0.126 Uiso 1 1 calc R U
H84B H -0.5738 -1.5387 0.1753 0.126 Uiso 1 1 calc R U
H84C H -0.5207 -1.4976 0.1450 0.126 Uiso 1 1 calc R U
C108 C -0.7310(3) -1.5983(3) 0.00077(15) 0.0593(13) Uani 1 1 d . .
H10J H -0.7246 -1.6396 -0.0178 0.071 Uiso 1 1 calc R U
H10K H -0.7787 -1.6159 0.0151 0.071 Uiso 1 1 calc R U
C51 C -0.8380(4) -1.2358(4) -0.01151(14) 0.0766(19) Uani 1 1 d . .
H51A H -0.8919 -1.2126 -0.0184 0.115 Uiso 1 1 calc R U
H51B H -0.8053 -1.1934 0.0003 0.115 Uiso 1 1 calc R U
H51C H -0.8471 -1.2827 0.0040 0.115 Uiso 1 1 calc R U
C106 C -0.8198(4) -1.4001(4) 0.06681(15) 0.0721(16) Uani 1 1 d . .
H10L H -0.7610 -1.3998 0.0744 0.087 Uiso 1 1 calc R U
H10M H -0.8349 -1.3431 0.0601 0.087 Uiso 1 1 calc R U
C110 C -0.6643(4) -1.5965(6) 0.06096(17) 0.095(3) Uani 1 1 d . .
H11J H -0.6090 -1.6026 0.0719 0.115 Uiso 1 1 calc R U
H11K H -0.6841 -1.5400 0.0664 0.115 Uiso 1 1 calc R U
C78 C -0.8728(4) -0.7530(5) 0.21263(14) 0.081(2) Uani 1 1 d . .
H78A H -0.9012 -0.8063 0.2148 0.122 Uiso 1 1 calc R U
H78B H -0.8805 -0.7212 0.2338 0.122 Uiso 1 1 calc R U
H78C H -0.8132 -0.7622 0.2087 0.122 Uiso 1 1 calc R U
C77 C -0.8582(5) -0.6252(4) 0.18029(16) 0.085(2) Uani 1 1 d . .
H77A H -0.7990 -0.6386 0.1776 0.128 Uiso 1 1 calc R U
H77B H -0.8662 -0.5929 0.2013 0.128 Uiso 1 1 calc R U
H77C H -0.8771 -0.5930 0.1604 0.128 Uiso 1 1 calc R U
C102 C -0.9481(3) -1.4698(4) -0.07102(17) 0.0670(15) Uani 1 1 d . .
H10N H -0.9426 -1.5177 -0.0866 0.080 Uiso 1 1 calc R U
H10O H -0.9898 -1.4840 -0.0532 0.080 Uiso 1 1 calc R U
C72 C -1.1356(4) -0.7399(5) -0.1560(2) 0.109(3) Uani 1 1 d . .
H72A H -1.1207 -0.7979 -0.1597 0.163 Uiso 1 1 calc R U
H72B H -1.1569 -0.7163 -0.1775 0.163 Uiso 1 1 calc R U
H72C H -1.1787 -0.7363 -0.1382 0.163 Uiso 1 1 calc R U
C86 C -0.7049(4) -1.4351(5) 0.17617(18) 0.089(2) Uani 1 1 d . .
H86A H -0.7305 -1.3814 0.1809 0.133 Uiso 1 1 calc R U
H86B H -0.7009 -1.4669 0.1975 0.133 Uiso 1 1 calc R U
H86C H -0.7391 -1.4655 0.1596 0.133 Uiso 1 1 calc R U
C109 C -0.6513(3) -1.6004(4) 0.02325(16) 0.0692(16) Uani 1 1 d . .
H10P H -0.6204 -1.6519 0.0179 0.083 Uiso 1 1 calc R U
H10Q H -0.6153 -1.5535 0.0165 0.083 Uiso 1 1 calc R U
C105 C -0.8290(3) -1.4570(4) 0.03587(14) 0.0664(15) Uani 1 1 d . .
H10R H -0.8304 -1.5150 0.0439 0.080 Uiso 1 1 calc R U
H10S H -0.8828 -1.4453 0.0244 0.080 Uiso 1 1 calc R U
C107 C -0.8749(5) -1.4274(7) 0.0964(2) 0.117(3) Uani 1 1 d . .
H10T H -0.9313 -1.4383 0.0879 0.176 Uiso 1 1 calc R U
H10U H -0.8768 -1.3837 0.1138 0.176 Uiso 1 1 calc R U
H10V H -0.8520 -1.4779 0.1067 0.176 Uiso 1 1 calc R U
C85 C -0.5650(5) -1.3772(4) 0.18852(17) 0.087(2) Uani 1 1 d . .
H85A H -0.5074 -1.3733 0.1803 0.131 Uiso 1 1 calc R U
H85B H -0.5664 -1.4081 0.2102 0.131 Uiso 1 1 calc R U
H85C H -0.5873 -1.3215 0.1923 0.131 Uiso 1 1 calc R U
C111 C -0.7189(6) -1.6522(7) 0.0775(2) 0.140(4) Uani 1 1 d . .
H11L H -0.7569 -1.6764 0.0606 0.210 Uiso 1 1 calc R U
H11M H -0.7511 -1.6227 0.0950 0.210 Uiso 1 1 calc R U
H11N H -0.6864 -1.6962 0.0885 0.210 Uiso 1 1 calc R U
C74 C -1.0810(11) -0.6052(5) -0.1352(2) 0.233(9) Uani 1 1 d . .
H74A H -1.1208 -0.6054 -0.1161 0.350 Uiso 1 1 calc R U
H74B H -1.1060 -0.5774 -0.1551 0.350 Uiso 1 1 calc R U
H74C H -1.0304 -0.5758 -0.1283 0.350 Uiso 1 1 calc R U
C76 C -1.0003(5) -0.6861(6) 0.18905(17) 0.102(3) Uani 1 1 d . .
H76A H -1.0218 -0.6520 0.1702 0.153 Uiso 1 1 calc R U
H76B H -1.0060 -0.6562 0.2108 0.153 Uiso 1 1 calc R U
H76C H -1.0321 -0.7378 0.1902 0.153 Uiso 1 1 calc R U
O97 O -0.81235(19) -0.9911(2) 0.01154(9) 0.0510(8) Uani 1 1 d . .
O98 O -0.7123(3) -1.0872(3) 0.00564(11) 0.0914(15) Uani 1 1 d . .
C96 C -0.7399(4) -1.0226(3) 0.01692(14) 0.0583(13) Uani 1 1 d . .
C95 C -0.6777(4) -0.9755(4) 0.03958(18) 0.0789(18) Uani 1 1 d . .
H95A H -0.6372 -0.9468 0.0250 0.118 Uiso 1 1 calc R U
H95B H -0.6484 -1.0146 0.0546 0.118 Uiso 1 1 calc R U
H95C H -0.7077 -0.9351 0.0537 0.118 Uiso 1 1 calc R U
C73 C -1.0049(5) -0.6855(9) -0.1751(2) 0.182(7) Uani 1 1 d . .
H73A H -0.9603 -0.6457 -0.1704 0.273 Uiso 1 1 calc R U
H73B H -1.0376 -0.6667 -0.1948 0.273 Uiso 1 1 calc R U
H73C H -0.9804 -0.7396 -0.1802 0.273 Uiso 1 1 calc R U

loop_
_atom_site_aniso_label
_atom_site_aniso_U_11
_atom_site_aniso_U_22
_atom_site_aniso_U_33
_atom_site_aniso_U_23
_atom_site_aniso_U_13
_atom_site_aniso_U_12
O59 0.0517(17) 0.0408(17) 0.0487(18) 0.0005(14) -0.0118(14) 0.0030(14)
C55 0.0378(19) 0.039(2) 0.039(2) 0.0000(18) -0.0024(17) -0.0029(17)
O61 0.0530(16) 0.0459(17) 0.0319(14) -0.0046(13) -0.0030(12) 0.0051(14)
C56 0.0373(19) 0.040(2) 0.037(2) -0.0011(18) -0.0061(17) -0.0031(17)
N6 0.0394(17) 0.0380(19) 0.0397(19) 0.0071(16) 0.0024(15) 0.0068(15)
N3 0.0325(16) 0.0351(18) 0.045(2) 0.0058(15) -0.0032(14) 0.0043(14)
O48 0.066(2) 0.0461(19) 0.059(2) 0.0054(16) 0.0157(17) 0.0150(16)
C70 0.042(2) 0.049(3) 0.036(2) 0.002(2) -0.0029(17) 0.0021(19)
C52 0.0371(19) 0.039(2) 0.039(2) -0.0012(18) -0.0048(17) -0.0034(17)
C43 0.044(2) 0.040(2) 0.054(3) -0.002(2) 0.015(2) 0.0009(19)
C53 0.038(2) 0.039(2) 0.035(2) 0.0037(18) -0.0014(16) -0.0056(17)
N94 0.055(2) 0.040(2) 0.0351(19) -0.0016(16) 0.0018(16) -0.0100(17)
C45 0.040(2) 0.043(2) 0.051(3) 0.008(2) 0.0054(19) 0.0050(19)
C1 0.039(2) 0.0264(19) 0.049(2) 0.0090(18) -0.0048(17) -0.0044(16)
C54 0.044(2) 0.034(2) 0.038(2) 0.0017(17) -0.0074(17) -0.0123(17)
C44 0.040(2) 0.040(2) 0.060(3) 0.002(2) 0.010(2) 0.0075(18)
C69 0.042(2) 0.056(3) 0.031(2) 0.006(2) -0.0008(17) 0.004(2)
C12 0.038(2) 0.042(2) 0.044(2) 0.0048(19) 0.0045(17) 0.0041(18)
C8 0.038(2) 0.047(2) 0.040(2) 0.0033(19) 0.0021(17) 0.0098(19)
C41 0.037(2) 0.033(2) 0.053(3) -0.003(2) 0.0088(18) 0.0020(17)
O50 0.0611(19) 0.0489(19) 0.0546(19) 0.0150(16) 0.0107(16) 0.0169(16)
C42 0.039(2) 0.039(2) 0.045(2) 0.0003(19) 0.0051(18) -0.0067(18)
C63 0.0365(19) 0.040(2) 0.039(2) 0.0048(18) -0.0006(17) -0.0074(18)
N26 0.052(2) 0.046(2) 0.043(2) 0.0067(17) 0.0070(16) 0.0126(18)
C21 0.045(2) 0.046(2) 0.037(2) 0.0056(19) -0.0015(18) 0.0043(19)
C64 0.035(2) 0.044(2) 0.044(2) 0.005(2) -0.0002(17) -0.0022(18)
N93 0.056(2) 0.044(2) 0.045(2) -0.0064(18) 0.0070(18) -0.0039(18)
C37 0.041(2) 0.049(3) 0.042(2) 0.004(2) 0.0002(18) 0.0051(19)
C2 0.0359(19) 0.035(2) 0.046(2) 0.0066(19) -0.0072(17) -0.0009(17)
C57 0.041(2) 0.045(2) 0.034(2) -0.0036(18) -0.0100(17) -0.0004(18)
C17 0.0307(18) 0.031(2) 0.054(3) 0.0047(19) -0.0031(17) -0.0014(16)
C46 0.043(2) 0.038(2) 0.046(2) -0.001(2) 0.0075(19) 0.0049(18)
C27 0.043(2) 0.048(2) 0.041(2) 0.004(2) 0.0042(18) 0.0067(19)
C38 0.041(2) 0.051(3) 0.046(2) -0.007(2) -0.0050(19) 0.008(2)
C34 0.038(2) 0.040(2) 0.041(2) -0.0019(19) -0.0020(17) 0.0016(17)
C14 0.040(2) 0.040(2) 0.050(3) 0.006(2) 0.0050(19) 0.0047(18)
C7 0.037(2) 0.046(2) 0.039(2) 0.0005(19) 0.0058(17) 0.0048(18)
N23 0.052(2) 0.043(2) 0.040(2) 0.0007(17) 0.0034(16) 0.0101(17)
C22 0.048(2) 0.045(2) 0.035(2) 0.0029(19) 0.0002(18) 0.0017(19)
C65 0.042(2) 0.047(3) 0.046(2) 0.008(2) 0.0039(19) 0.010(2)
C10 0.053(3) 0.055(3) 0.046(3) 0.003(2) 0.010(2) 0.018(2)
C5 0.0325(18) 0.042(2) 0.041(2) 0.0058(19) 0.0035(16) 0.0027(17)
C20 0.038(2) 0.046(2) 0.047(3) 0.003(2) -0.0077(18) -0.0066(19)
C66 0.057(3) 0.054(3) 0.038(2) 0.009(2) 0.009(2) 0.010(2)
C16 0.0332(18) 0.038(2) 0.049(2) 0.0017(19) 0.0018(17) 0.0013(17)
N99 0.049(2) 0.042(2) 0.058(2) -0.0037(19) -0.0152(18) -0.0024(17)
C39 0.045(2) 0.051(3) 0.036(2) -0.003(2) -0.0046(18) 0.007(2)
C18 0.041(2) 0.030(2) 0.060(3) 0.006(2) -0.0130(19) -0.0002(17)
C88 0.064(3) 0.051(3) 0.030(2) -0.005(2) 0.007(2) -0.008(2)
C28 0.045(2) 0.045(3) 0.054(3) 0.011(2) 0.004(2) 0.004(2)
C47 0.041(2) 0.041(2) 0.041(2) -0.0024(19) -0.0035(18) -0.0009(18)
C36 0.0380(19) 0.045(2) 0.036(2) -0.0029(18) -0.0027(17) 0.0026(18)
C29 0.049(2) 0.046(3) 0.041(2) 0.007(2) 0.0119(19) 0.006(2)
C60 0.062(3) 0.051(3) 0.056(3) 0.002(2) -0.020(2) 0.008(2)
C24 0.042(2) 0.048(2) 0.042(2) 0.002(2) 0.0016(18) 0.012(2)
C4 0.0301(18) 0.038(2) 0.049(2) 0.0057(19) 0.0004(17) 0.0019(17)
C32 0.040(2) 0.043(2) 0.040(2) 0.0008(19) -0.0036(17) 0.0017(18)
C83 0.055(3) 0.050(3) 0.048(3) 0.008(2) 0.008(2) 0.011(2)
C13 0.0323(18) 0.045(2) 0.048(3) 0.006(2) 0.0027(17) -0.0005(18)
C40 0.045(2) 0.059(3) 0.037(2) 0.006(2) -0.0011(18) 0.006(2)
C19 0.051(2) 0.044(2) 0.050(3) 0.007(2) -0.018(2) -0.001(2)
C58 0.041(2) 0.045(2) 0.032(2) -0.0010(18) 0.0024(17) -0.0077(19)
C35 0.0332(18) 0.048(2) 0.044(2) -0.008(2) -0.0049(17) 0.0069(18)
C25 0.049(2) 0.042(2) 0.042(2) 0.001(2) 0.0022(19) 0.012(2)
C67 0.057(3) 0.047(3) 0.041(2) 0.008(2) 0.011(2) 0.013(2)
C87 0.053(3) 0.049(3) 0.043(2) -0.005(2) 0.001(2) -0.010(2)
C11 0.046(2) 0.044(2) 0.047(3) 0.001(2) 0.0071(19) 0.011(2)
C62 0.044(2) 0.051(3) 0.035(2) 0.001(2) -0.0009(17) 0.000(2)
C33 0.0348(19) 0.043(2) 0.043(2) 0.0024(19) -0.0015(17) -0.0002(18)
C30 0.044(2) 0.045(3) 0.044(2) 0.002(2) 0.0033(19) 0.0047(19)
C9 0.048(2) 0.052(3) 0.042(2) 0.007(2) 0.0055(19) 0.010(2)
C49 0.077(4) 0.052(3) 0.075(4) -0.004(3) 0.017(3) 0.024(3)
C79 0.048(2) 0.059(3) 0.041(2) -0.003(2) -0.003(2) 0.011(2)
C90 0.100(4) 0.082(4) 0.035(3) -0.009(3) 0.006(3) -0.025(4)
C68 0.054(3) 0.053(3) 0.047(3) 0.008(2) 0.011(2) 0.007(2)
C15 0.0347(19) 0.038(2) 0.058(3) 0.005(2) -0.0030(18) 0.0015(17)
C101 0.058(3) 0.050(3) 0.071(3) 0.005(3) -0.019(3) 0.001(2)
C92 0.077(3) 0.061(3) 0.053(3) -0.016(3) -0.001(3) -0.022(3)
C89 0.084(3) 0.062(3) 0.030(2) 0.001(2) 0.006(2) -0.025(3)
C104 0.057(3) 0.045(3) 0.054(3) -0.003(2) -0.011(2) -0.004(2)
C31 0.041(2) 0.042(2) 0.043(2) 0.002(2) -0.0010(18) 0.0037(18)
C91 0.087(4) 0.083(4) 0.041(3) -0.013(3) -0.001(3) -0.022(3)
C114 0.043(2) 0.062(3) 0.082(4) -0.011(3) -0.004(2) 0.010(2)
C112 0.039(2) 0.051(3) 0.062(3) 0.000(2) -0.011(2) -0.006(2)
C80 0.074(4) 0.104(5) 0.040(3) -0.007(3) -0.010(2) 0.031(4)
C100 0.042(2) 0.043(3) 0.059(3) 0.001(2) -0.008(2) -0.0072(19)
C75 0.070(3) 0.071(4) 0.044(3) -0.010(3) 0.006(2) 0.020(3)
C82 0.094(4) 0.075(4) 0.058(3) -0.008(3) 0.016(3) 0.020(4)
C81 0.054(3) 0.095(5) 0.056(3) -0.008(3) 0.007(2) -0.005(3)
C113 0.056(3) 0.059(3) 0.076(4) -0.018(3) 0.003(3) -0.014(2)
C103 0.076(4) 0.080(4) 0.117(6) 0.017(4) -0.043(4) 0.010(3)
C71 0.065(3) 0.045(3) 0.062(3) 0.010(2) -0.025(2) -0.008(2)
C115 0.056(3) 0.079(4) 0.088(4) -0.014(3) 0.001(3) 0.014(3)
C84 0.122(6) 0.064(4) 0.065(4) 0.022(3) 0.034(4) 0.038(4)
C108 0.062(3) 0.042(3) 0.074(3) 0.005(2) -0.014(3) -0.007(2)
C51 0.113(5) 0.065(4) 0.052(3) 0.016(3) 0.021(3) 0.040(4)
C106 0.083(4) 0.068(4) 0.066(4) -0.010(3) -0.004(3) 0.012(3)
C110 0.062(4) 0.152(8) 0.073(4) -0.020(5) -0.020(3) 0.034(4)
C78 0.091(4) 0.103(5) 0.050(3) -0.003(3) 0.007(3) 0.044(4)
C77 0.123(6) 0.075(4) 0.058(4) -0.010(3) -0.007(4) 0.004(4)
C102 0.043(3) 0.066(4) 0.092(4) 0.005(3) -0.016(3) 0.008(2)
C72 0.076(4) 0.114(6) 0.137(7) 0.056(5) -0.057(4) -0.033(4)
C86 0.080(4) 0.101(5) 0.085(4) 0.041(4) 0.034(4) 0.014(4)
C109 0.060(3) 0.054(3) 0.094(4) 0.002(3) -0.024(3) 0.003(3)
C105 0.057(3) 0.090(4) 0.052(3) -0.009(3) -0.008(2) -0.006(3)
C107 0.083(5) 0.171(9) 0.098(6) -0.050(6) 0.017(4) 0.002(5)
C85 0.107(5) 0.079(5) 0.075(4) 0.013(3) -0.021(4) -0.008(4)
C111 0.111(6) 0.176(10) 0.133(7) 0.100(7) -0.051(6) -0.054(7)
C74 0.51(3) 0.064(5) 0.127(8) -0.022(5) -0.191(12) 0.099(9)
C76 0.094(5) 0.146(7) 0.067(4) -0.013(4) 0.020(4) 0.061(5)
O97 0.0482(17) 0.0461(18) 0.059(2) -0.0004(16) 0.0042(15) 0.0045(15)
O98 0.129(4) 0.083(3) 0.061(2) 0.003(2) 0.012(2) 0.062(3)
C96 0.071(3) 0.045(3) 0.060(3) 0.001(2) 0.007(3) 0.002(3)
C95 0.065(3) 0.070(4) 0.101(5) 0.026(4) -0.008(3) 0.000(3)
C73 0.082(5) 0.363(18) 0.102(6) 0.150(10) -0.001(4) 0.039(8)

loop_
_atom_type_symbol
_atom_type_description
_atom_type_scat_dispersion_real
_atom_type_scat_dispersion_imag
_atom_type_scat_source
C C 0.0181 0.0091 'International Tables Vol C Tables 4.2.6.8 and 6.1.1.4'
H H 0.0000 0.0000 'International Tables Vol C Tables 4.2.6.8 and 6.1.1.4'
N N 0.0311 0.0180 'International Tables Vol C Tables 4.2.6.8 and 6.1.1.4'
O O 0.0492 0.0322 'International Tables Vol C Tables 4.2.6.8 and 6.1.1.4'

loop_
_geom_angle_atom_site_label_1
_geom_angle_atom_site_label_2
_geom_angle_atom_site_label_3
_geom_angle
C55 O59 C60 115.6(4)
O59 C55 C56 115.4(4)
O59 C55 C54 125.4(4)
C54 C55 C56 119.2(4)
C56 O61 C62 115.1(3)
O61 C56 C55 114.2(4)
C57 C56 C55 120.7(4)
C57 C56 O61 125.1(4)
C7 N6 C5 106.9(3)
C2 N3 C4 108.8(3)
C44 O48 C49 116.3(4)
C69 C70 C52 175.7(5)
C53 C52 C70 121.1(4)
C53 C52 C57 120.3(4)
C57 C52 C70 118.5(4)
C44 C43 C42 121.3(4)
C52 C53 C58 119.5(4)
C54 C53 C52 118.4(4)
C54 C53 C58 122.1(4)
C58 N94 C88 116.2(4)
O50 C45 C44 116.8(4)
C46 C45 C44 119.7(4)
C46 C45 O50 123.4(4)
C2 C1 C63 118.4(4)
C2 C1 C20 117.3(4)
C20 C1 C63 124.3(4)
C55 C54 C53 121.6(4)
O48 C44 C45 115.2(4)
C43 C44 O48 125.2(4)
C43 C44 C45 119.6(4)
C70 C69 C21 176.9(5)
C7 C12 C13 106.5(4)
C11 C12 C7 121.1(4)
C11 C12 C13 132.4(4)
C7 C8 C65 121.9(4)
C7 C8 C9 116.9(4)
C65 C8 C9 121.2(4)
C42 C41 C64 121.4(4)
C42 C41 C46 119.6(4)
C46 C41 C64 119.0(4)
C45 O50 C51 115.7(4)
C43 C42 C47 120.2(4)
C41 C42 C43 119.2(4)
C41 C42 C47 120.5(4)
C64 C63 C1 175.5(5)
C27 N26 C25 107.5(4)
C22 C21 C69 120.5(4)
C40 C21 C69 121.7(4)
C40 C21 C22 117.7(4)
C63 C64 C41 178.6(5)
C47 N93 C87 117.3(4)
C38 C37 C22 120.1(4)
C38 C37 C36 133.9(4)
C22 C37 C36 106.0(4)
N3 C2 C1 130.1(4)
N3 C2 C17 109.3(4)
C1 C2 C17 120.6(4)
C56 C57 C52 119.8(4)
C2 C17 C16 106.5(4)
C18 C17 C2 119.9(4)
C18 C17 C16 133.5(4)
C45 C46 C41 120.6(4)
N26 C27 C28 128.0(4)
N26 C27 C32 109.7(4)
C32 C27 C28 122.3(4)
C37 C38 C39 120.6(4)
C35 C34 C33 119.8(4)
C15 C14 C13 119.1(4)
N6 C7 C12 110.7(4)
N6 C7 C8 128.2(4)
C12 C7 C8 121.1(4)
C22 N23 C24 108.6(4)
C21 C22 C37 120.4(4)
N23 C22 C21 129.8(4)
N23 C22 C37 109.7(4)
C66 C65 C8 176.7(5)
C11 C10 C75 120.1(4)
C9 C10 C11 118.3(4)
C9 C10 C75 121.6(4)
N6 C5 C4 130.4(4)
N6 C5 C13 110.7(4)
C4 C5 C13 118.9(4)
C1 C20 C19 123.4(4)
C65 C66 C67 177.8(6)
C4 C16 C17 106.3(4)
C4 C16 C15 120.1(4)
C15 C16 C17 133.5(4)
C104 N99 C112 106.7(4)
C104 N99 C108 112.5(4)
C112 N99 C108 109.5(4)
C100 N99 C104 111.5(4)
C100 N99 C112 110.8(4)
C100 N99 C108 105.9(3)
C38 C39 C79 122.3(4)
C40 C39 C38 117.5(4)
C40 C39 C79 120.1(4)
C19 C18 C17 121.3(4)
N94 C88 C87 107.8(4)
N94 C88 C89 109.0(4)
C89 C88 C87 111.5(4)
C29 C28 C27 115.6(4)
C68 C28 C27 121.6(4)
C68 C28 C29 122.8(4)
N93 C47 C42 122.3(4)
C24 C36 C37 105.0(4)
C35 C36 C37 133.5(4)
C35 C36 C24 121.6(4)
C30 C29 C28 124.0(4)
N23 C24 C36 110.7(4)
C25 C24 N23 130.6(4)
C25 C24 C36 118.7(4)
N3 C4 C5 131.5(4)
N3 C4 C16 109.0(4)
C5 C4 C16 119.5(4)
C27 C32 C33 107.0(4)
C27 C32 C31 119.3(4)
C31 C32 C33 133.7(4)
C30 C83 C84 111.6(4)
C30 C83 C85 108.6(4)
C86 C83 C30 110.3(4)
C86 C83 C84 110.0(5)
C86 C83 C85 108.5(5)
C85 C83 C84 107.8(5)
C14 C13 C12 132.7(4)
C5 C13 C12 105.2(4)
C5 C13 C14 122.1(4)
C21 C40 C39 123.5(4)
C20 C19 C71 120.4(4)
C18 C19 C20 117.3(4)
C18 C19 C71 122.3(4)
N94 C58 C53 121.6(4)
C34 C35 C36 119.3(4)
N26 C25 C33 110.2(4)
C24 C25 N26 129.5(4)
C24 C25 C33 120.2(4)
C68 C67 C66 179.1(6)
N93 C87 C88 109.1(4)
N93 C87 C92 108.1(4)
C92 C87 C88 110.8(4)
C12 C11 C10 120.2(4)
C34 C33 C32 134.1(4)
C34 C33 C25 120.4(4)
C25 C33 C32 105.5(4)
C29 C30 C83 118.3(4)
C31 C30 C29 118.0(4)
C31 C30 C83 123.6(4)
C10 C9 C8 122.5(4)
C39 C79 C80 111.5(4)
C39 C79 C82 111.0(4)
C39 C79 C81 109.0(4)
C82 C79 C80 107.1(5)
C81 C79 C80 109.2(5)
C81 C79 C82 109.0(5)
C91 C90 C89 109.7(5)
C67 C68 C28 178.6(5)
C14 C15 C16 120.2(4)
C102 C101 C100 112.1(4)
C87 C92 C91 112.4(5)
C88 C89 C90 111.2(5)
C105 C104 N99 115.4(4)
C30 C31 C32 120.7(4)
C90 C91 C92 110.7(5)
C115 C114 C113 111.6(5)
N99 C112 C113 114.9(4)
N99 C100 C101 115.1(4)
C10 C75 C77 108.5(5)
C78 C75 C10 112.9(5)
C78 C75 C77 105.8(5)
C78 C75 C76 110.4(5)
C76 C75 C10 108.9(5)
C76 C75 C77 110.3(6)
C114 C113 C112 112.0(4)
C72 C71 C19 110.7(4)
C74 C71 C19 110.7(5)
C74 C71 C72 111.4(8)
C73 C71 C19 112.2(5)
C73 C71 C72 106.5(7)
C73 C71 C74 105.3(9)
N99 C108 C109 116.1(4)
C107 C106 C105 111.6(6)
C111 C110 C109 120.7(8)
C103 C102 C101 112.0(5)
C110 C109 C108 116.1(5)
C104 C105 C106 112.8(5)
O97 C96 C95 119.0(5)
O98 C96 O97 127.6(6)
O98 C96 C95 113.4(6)

loop_
_geom_bond_atom_site_label_1
_geom_bond_atom_site_label_2
_geom_bond_distance
O59 C55 1.368(5)
O59 C60 1.443(5)
C55 C56 1.408(6)
C55 C54 1.372(6)
O61 C56 1.385(5)
O61 C62 1.438(5)
C56 C57 1.366(6)
N6 C7 1.372(5)
N6 C5 1.386(5)
N3 C2 1.365(5)
N3 C4 1.390(6)
O48 C44 1.368(5)
O48 C49 1.413(6)
C70 C52 1.426(6)
C70 C69 1.206(6)
C52 C53 1.402(6)
C52 C57 1.405(6)
C43 C44 1.366(7)
C43 C42 1.401(6)
C53 C54 1.399(6)
C53 C58 1.451(6)
N94 C88 1.474(5)
N94 C58 1.278(5)
C45 C44 1.413(7)
C45 O50 1.379(5)
C45 C46 1.373(6)
C1 C63 1.428(6)
C1 C2 1.392(6)
C1 C20 1.402(6)
C69 C21 1.421(6)
C12 C7 1.393(6)
C12 C13 1.453(6)
C12 C11 1.372(6)
C8 C7 1.401(6)
C8 C65 1.406(6)
C8 C9 1.416(6)
C41 C42 1.391(6)
C41 C64 1.435(6)
C41 C46 1.404(6)
O50 C51 1.420(6)
C42 C47 1.475(6)
C63 C64 1.197(6)
N26 C27 1.391(6)
N26 C25 1.395(6)
C21 C22 1.396(6)
C21 C40 1.391(6)
N93 C47 1.263(6)
N93 C87 1.463(6)
C37 C38 1.376(6)
C37 C22 1.425(6)
C37 C36 1.472(6)
C2 C17 1.421(6)
C17 C16 1.438(6)
C17 C18 1.389(6)
C27 C28 1.404(6)
C27 C32 1.401(6)
C38 C39 1.417(6)
C34 C35 1.385(6)
C34 C33 1.404(6)
C14 C13 1.407(6)
C14 C15 1.377(6)
N23 C22 1.366(5)
N23 C24 1.380(6)
C65 C66 1.215(6)
C10 C11 1.410(7)
C10 C9 1.396(7)
C10 C75 1.536(7)
C5 C4 1.401(6)
C5 C13 1.402(6)
C20 C19 1.414(7)
C66 C67 1.381(7)
C16 C4 1.417(6)
C16 C15 1.424(6)
N99 C104 1.500(6)
N99 C112 1.516(6)
N99 C100 1.495(5)
N99 C108 1.530(6)
C39 C40 1.396(7)
C39 C79 1.523(6)
C18 C19 1.388(7)
C88 C87 1.547(6)
C88 C89 1.534(6)
C28 C29 1.404(6)
C28 C68 1.402(7)
C36 C24 1.411(6)
C36 C35 1.396(6)
C29 C30 1.397(6)
C24 C25 1.380(6)
C32 C33 1.462(6)
C32 C31 1.402(6)
C83 C30 1.536(6)
C83 C84 1.547(7)
C83 C86 1.515(7)
C83 C85 1.541(8)
C19 C71 1.528(6)
C25 C33 1.408(6)
C67 C68 1.202(7)
C87 C92 1.524(7)
C30 C31 1.387(6)
C79 C80 1.533(7)
C79 C82 1.528(8)
C79 C81 1.527(7)
C90 C89 1.541(7)
C90 C91 1.523(8)
C101 C100 1.521(7)
C101 C102 1.519(7)
C92 C91 1.534(8)
C104 C105 1.493(7)
C114 C113 1.525(7)
C114 C115 1.512(8)
C112 C113 1.529(7)
C75 C78 1.513(8)
C75 C77 1.537(9)
C75 C76 1.519(8)
C103 C102 1.515(8)
C71 C72 1.511(8)
C71 C74 1.497(9)
C71 C73 1.477(10)
C108 C109 1.550(7)
C106 C105 1.523(8)
C106 C107 1.518(10)
C110 C109 1.484(9)
C110 C111 1.413(11)
O97 C96 1.287(6)
O98 C96 1.217(6)
C96 C95 1.535(8)

loop_
_smtbx_masks_void_nr
_smtbx_masks_void_average_x
_smtbx_masks_void_average_y
_smtbx_masks_void_average_z
_smtbx_masks_void_volume
_smtbx_masks_void_count_electrons
1 -0.500 -0.966 0.250 1091.2 269.9
2 0.037 0.034 0.482 21.9 2.6
3 0.000 0.325 0.750 1091.2 269.9
4 -0.037 0.534 0.018 21.9 2.6
5 0.463 -0.034 0.982 21.9 2.6
6 0.537 0.466 0.518 21.9 2.6
